data_7027239
loop_
_publ_author_name
'Curtis, David'
'Lesley, M. J. Gerald'
'Norman, Nicholas C.'
'Orpen, A. Guy'
'Starbuck, Jonathan'

_publ_section_title
;
 Phosphine exchange reactions involving cis-[Pt(PPh3)2(Bcat)2]
 (cat&#x2005;=&#x2005;1,2-O2C6H4) and the oxidative addition of
 1,2-B2Cl2(NMe2)2 to Pt0
;
_journal_issue 10
_journal_name_full 'Journal of the Chemical Society, Dalton Transactions'
_journal_page_first 1687
_journal_paper_doi 10.1039/a810006c
_journal_year 1999
_chemical_formula_sum 'C43.5 H45.5 B2 Cl2 N2 P2 Pt'
_chemical_formula_weight 945.87
_chemical_name_systematic
; 
 ? 
;
_space_group_IT_number 2
_symmetry_cell_setting triclinic
_symmetry_space_group_name_Hall '-P 1'
_symmetry_space_group_name_H-M 'P -1'
_atom_sites_solution_hydrogens geom
_atom_sites_solution_primary direct
_atom_sites_solution_secondary difmap
_audit_creation_method SHELXL
_cell_angle_alpha 85.897(8)
_cell_angle_beta 72.861(10)
_cell_angle_gamma 69.461(8)
_cell_formula_units_Z 2
_cell_length_a 11.2268(10)
_cell_length_b 12.0715(14)
_cell_length_c 17.349(3)
_cell_measurement_reflns_used 209
_cell_measurement_temperature 173(2)
_cell_volume 2102.6(5)
_computing_cell_refinement 'SAINT (Siemens, 1995b)'
_computing_data_collection 'SMART (Siemens, 1995b)'
_computing_data_reduction 'SAINT (Siemens, 1995b)'
_computing_molecular_graphics 'SHELXTL (Siemens, 1995a)'
_computing_publication_material 'SHELXTL (Siemens, 1995a)'
_computing_structure_refinement 'SHELXTL (Siemens, 1995a)'
_computing_structure_solution 'SHELXTL (Siemens, 1995a)'
_diffrn_ambient_temperature 173(2)
_diffrn_measurement_device 'Siemens SMART CCD diffractometer'
_diffrn_measurement_method '\w rotation with narrow frames'
_diffrn_radiation_monochromator graphite
_diffrn_radiation_source 'fine-focus sealed tube'
_diffrn_radiation_type MoK\a
_diffrn_radiation_wavelength 0.71073
_diffrn_reflns_av_R_equivalents 0.0315
_diffrn_reflns_av_sigmaI/netI 0.0504
_diffrn_reflns_limit_h_max 14
_diffrn_reflns_limit_h_min -14
_diffrn_reflns_limit_k_max 15
_diffrn_reflns_limit_k_min -15
_diffrn_reflns_limit_l_max 22
_diffrn_reflns_limit_l_min -22
_diffrn_reflns_number 21868
_diffrn_reflns_theta_max 27.47
_diffrn_reflns_theta_min 1.80
_exptl_absorpt_coefficient_mu 3.572
_exptl_absorpt_correction_T_max 0.769015
_exptl_absorpt_correction_T_min 0.478259
_exptl_absorpt_correction_type empirical
_exptl_crystal_colour colourless
_exptl_crystal_density_diffrn 1.494
_exptl_crystal_description plate
_exptl_crystal_F_000 945
_exptl_crystal_size_max 0.2
_exptl_crystal_size_mid 0.2
_exptl_crystal_size_min 0.1
_refine_diff_density_max 0.705
_refine_diff_density_min -0.709
_refine_diff_density_rms 0.087
_refine_ls_extinction_coef 0.00051(7)
_refine_ls_extinction_expression Fc^*^=kFc[1+0.001xFc^2^\l^3^/sin(2\q)]^-1/4^
_refine_ls_extinction_method SHELXL
_refine_ls_goodness_of_fit_all 0.943
_refine_ls_goodness_of_fit_obs 0.987
_refine_ls_hydrogen_treatment 'see text'
_refine_ls_matrix_type full
_refine_ls_number_parameters 484
_refine_ls_number_reflns 9499
_refine_ls_number_restraints 3
_refine_ls_restrained_S_all 0.943
_refine_ls_restrained_S_obs 0.986
_refine_ls_R_factor_all 0.0333
_refine_ls_R_factor_obs 0.0240
_refine_ls_shift/esd_max 0.001
_refine_ls_shift/esd_mean 0.000
_refine_ls_structure_factor_coef Fsqd
_refine_ls_weighting_details 'w=1/[\s^2^(Fo^2^)+(0.0156P)^2^+0.0000P] where P=(Fo^2^+2Fc^2^)/3'
_refine_ls_weighting_scheme calc
_refine_ls_wR_factor_all 0.0464
_refine_ls_wR_factor_obs 0.0446
_reflns_number_observed 8089
_reflns_number_total 9499
_reflns_observed_criterion >2sigma(I)
_cod_data_source_file 810006csup1.cif
_cod_data_source_block 16
_cod_depositor_comments
;
The following automatic conversions were performed:

'_symmetry_cell_setting' value 'Triclinic' changed to 'triclinic'
according to /home/saulius/struct/CIF-dictionaries/cif_core.dic
dictionary named 'cif_core.dic' version 2.4.2 from 2011-04-26.

Automatic conversion script
Id: cif_fix_values 1891 2012-01-12 08:04:46Z andrius 

The following automatic conversions were performed:

'_refine_ls_weighting_scheme' value 'calc
w=1/[\s^2^(Fo^2^)+(0.0156P)^2^+0.0000P] where P=(Fo^2^+2Fc^2^)/3' was
changed to 'calc'. New tag '_refine_ls_weighting_details' was
created. The value of the new tag was set to
'w=1/[\s^2^(Fo^2^)+(0.0156P)^2^+0.0000P] where P=(Fo^2^+2Fc^2^)/3'.

Automatic conversion script
Id: cif_fix_values 3143 2015-03-26 13:38:13Z robertas 
;
_cod_original_sg_symbol_H-M P-1
_cod_original_formula_sum 'C43.50 H45.50 B2 Cl2 N2 P2 Pt'
_cod_database_code 7027239

loop_
_symmetry_equiv_pos_as_xyz
'x, y, z'
'-x, -y, -z'

loop_
_atom_site_aniso_label
_atom_site_aniso_U_11
_atom_site_aniso_U_22
_atom_site_aniso_U_33
_atom_site_aniso_U_23
_atom_site_aniso_U_13
_atom_site_aniso_U_12
Pt1 0.02401(6) 0.01890(6) 0.01761(6) 0.00201(4) -0.00640(4) -0.01198(4)
B1 0.039(2) 0.029(2) 0.024(2) 0.0084(15) -0.016(2) -0.016(2)
B2 0.060(3) 0.034(2) 0.032(2) 0.009(2) -0.017(2) -0.033(2)
N1 0.051(2) 0.0276(13) 0.0276(14) 0.0001(11) -0.0155(13) -0.0206(13)
N2 0.055(2) 0.049(2) 0.056(2) 0.0254(15) -0.040(2) -0.032(2)
P1 0.0217(4) 0.0179(3) 0.0206(4) 0.0020(3) -0.0061(3) -0.0093(3)
P2 0.0238(4) 0.0185(3) 0.0198(4) 0.0014(3) -0.0058(3) -0.0104(3)
Cl1 0.0395(5) 0.0445(4) 0.0437(5) 0.0137(4) -0.0176(4) -0.0287(4)
Cl2 0.0951(8) 0.0572(6) 0.0239(4) 0.0078(4) -0.0147(5) -0.0445(6)
C1 0.081(3) 0.028(2) 0.051(2) -0.002(2) -0.031(2) -0.026(2)
C2 0.053(2) 0.046(2) 0.031(2) -0.010(2) 0.001(2) -0.008(2)
C3 0.027(2) 0.042(2) 0.087(3) 0.010(2) -0.023(2) -0.016(2)
C4 0.098(4) 0.074(3) 0.088(3) 0.041(2) -0.076(3) -0.045(3)
C5 0.027(2) 0.0175(13) 0.0213(15) 0.0002(11) -0.0062(12) -0.0104(12)
C6 0.028(2) 0.0233(14) 0.027(2) 0.0042(12) -0.0099(13) -0.0106(13)
C7 0.024(2) 0.034(2) 0.033(2) 0.0020(14) -0.0050(14) -0.0091(14)
C8 0.033(2) 0.035(2) 0.028(2) 0.0009(14) 0.0017(14) -0.0154(15)
C9 0.043(2) 0.029(2) 0.024(2) 0.0084(13) -0.0070(15) -0.0140(15)
C10 0.031(2) 0.0209(14) 0.026(2) 0.0058(12) -0.0083(13) -0.0056(13)
C11 0.029(2) 0.0195(14) 0.0203(14) 0.0014(11) -0.0056(12) -0.0118(12)
C12 0.030(2) 0.0232(15) 0.027(2) 0.0007(13) -0.0095(13) -0.0094(13)
C13 0.040(2) 0.0213(15) 0.036(2) 0.0016(13) -0.0127(15) -0.0141(14)
C14 0.045(2) 0.021(2) 0.049(2) -0.0031(15) -0.007(2) -0.009(2)
C15 0.027(2) 0.025(2) 0.077(3) -0.005(2) -0.005(2) -0.0033(15)
C16 0.029(2) 0.026(2) 0.051(2) -0.0010(15) -0.008(2) -0.0121(14)
C17 0.026(2) 0.0158(13) 0.028(2) 0.0013(12) -0.0110(13) -0.0062(12)
C18 0.034(2) 0.0167(14) 0.031(2) 0.0020(12) -0.0155(14) -0.0074(13)
C19 0.047(2) 0.0215(15) 0.046(2) -0.0002(14) -0.032(2) -0.0078(15)
C20 0.032(2) 0.025(2) 0.072(3) -0.001(2) -0.030(2) -0.0095(14)
C21 0.026(2) 0.026(2) 0.058(2) 0.002(2) -0.012(2) -0.0117(14)
C22 0.028(2) 0.0249(15) 0.035(2) 0.0028(13) -0.0128(14) -0.0108(13)
C23 0.024(2) 0.0236(14) 0.0185(14) 0.0020(12) -0.0052(12) -0.0105(12)
C24 0.036(2) 0.027(2) 0.029(2) 0.0030(13) -0.0055(14) -0.0144(14)
C25 0.043(2) 0.041(2) 0.035(2) 0.012(2) -0.009(2) -0.027(2)
C26 0.033(2) 0.058(2) 0.030(2) 0.014(2) -0.0031(15) -0.022(2)
C27 0.034(2) 0.045(2) 0.027(2) -0.0039(15) 0.0013(15) -0.005(2)
C28 0.031(2) 0.027(2) 0.027(2) 0.0027(13) -0.0077(14) -0.0098(13)
C29 0.0237(15) 0.0118(12) 0.0224(15) 0.0009(11) -0.0069(12) -0.0037(11)
C30 0.028(2) 0.0201(14) 0.028(2) 0.0048(12) -0.0112(13) -0.0112(12)
C31 0.040(2) 0.027(2) 0.037(2) 0.0039(14) -0.022(2) -0.0156(14)
C32 0.043(2) 0.025(2) 0.027(2) -0.0024(13) -0.017(2) -0.0028(14)
C33 0.033(2) 0.030(2) 0.023(2) 0.0001(13) -0.0023(14) -0.0069(14)
C34 0.026(2) 0.0208(14) 0.028(2) 0.0001(12) -0.0052(13) -0.0081(12)
C35 0.024(2) 0.0238(14) 0.027(2) 0.0037(12) -0.0100(13) -0.0131(12)
C36 0.031(2) 0.031(2) 0.028(2) -0.0013(13) -0.0119(14) -0.0066(14)
C37 0.038(2) 0.036(2) 0.043(2) -0.012(2) -0.017(2) 0.004(2)
C38 0.040(2) 0.034(2) 0.056(2) 0.005(2) -0.024(2) -0.004(2)
C39 0.045(2) 0.041(2) 0.034(2) 0.009(2) -0.018(2) -0.010(2)
C40 0.038(2) 0.032(2) 0.025(2) 0.0007(14) -0.0053(15) -0.0090(15)
C41 0.080(8) 0.098(8) 0.099(9) 0.051(6) -0.037(7) -0.020(7)
C42 0.128(6) 0.076(4) 0.114(5) 0.039(4) -0.084(5) -0.019(4)
C43 0.179(8) 0.073(4) 0.114(5) 0.013(4) -0.110(6) -0.015(4)
C44 0.166(7) 0.056(3) 0.104(5) 0.006(3) -0.099(5) -0.020(4)

loop_
_atom_site_label
_atom_site_type_symbol
_atom_site_fract_x
_atom_site_fract_y
_atom_site_fract_z
_atom_site_U_iso_or_equiv
_atom_site_thermal_displace_type
_atom_site_occupancy
_atom_site_calc_flag
_atom_site_refinement_flags
Pt1 Pt -0.251791(11) 0.268270(9) 0.258834(7) 0.01889(4) Uani 1 d .
B1 B -0.2046(4) 0.4095(3) 0.2875(2) 0.0281(8) Uani 1 d .
B2 B -0.1669(4) 0.2097(3) 0.3523(2) 0.0367(9) Uani 1 d .
N1 N -0.2850(3) 0.5070(2) 0.33767(15) 0.0323(6) Uani 1 d .
N2 N -0.0355(3) 0.1466(2) 0.3463(2) 0.0450(8) Uani 1 d .
P1 P -0.33836(7) 0.37156(6) 0.15657(4) 0.0194(2) Uani 1 d .
P2 P -0.27980(7) 0.08781(6) 0.24713(4) 0.0200(2) Uani 1 d .
Cl1 Cl -0.03476(8) 0.41093(7) 0.23505(5) 0.0380(2) Uani 1 d .
Cl2 Cl -0.27923(11) 0.23845(8) 0.45686(5) 0.0545(3) Uani 1 d .
C1 C -0.2529(4) 0.6109(3) 0.3521(2) 0.0487(10) Uani 1 d .
H1A H -0.1580(6) 0.5958(8) 0.3269(12) 0.073 Uiso 1 calc R
H1B H -0.2745(22) 0.6254(13) 0.4103(2) 0.073 Uiso 1 calc R
H1C H -0.3050(17) 0.6805(5) 0.3285(12) 0.073 Uiso 1 calc R
C2 C -0.4244(4) 0.5202(3) 0.3788(2) 0.0483(10) Uani 1 d .
H2A H -0.4396(7) 0.4475(8) 0.3702(11) 0.073 Uiso 1 calc R
H2B H -0.4830(4) 0.5870(12) 0.3568(9) 0.073 Uiso 1 calc R
H2C H -0.4433(7) 0.5348(19) 0.4368(3) 0.073 Uiso 1 calc R
C3 C 0.0622(3) 0.1090(3) 0.2655(2) 0.0498(10) Uani 1 d .
H3A H 0.0188(6) 0.1424(17) 0.2235(2) 0.075 Uiso 1 calc R
H3B H 0.0964(17) 0.0224(3) 0.2599(6) 0.075 Uiso 1 calc R
H3C H 0.1360(11) 0.1375(17) 0.2599(6) 0.075 Uiso 1 calc R
C4 C 0.0249(5) 0.1024(4) 0.4122(3) 0.0731(14) Uani 1 d .
H4A H -0.0428(7) 0.1287(21) 0.4642(3) 0.110 Uiso 1 calc R
H4B H 0.0964(18) 0.1335(20) 0.4076(10) 0.110 Uiso 1 calc R
H4C H 0.0613(25) 0.0157(4) 0.4087(10) 0.110 Uiso 1 calc R
C5 C -0.2085(3) 0.3689(2) 0.0632(2) 0.0215(6) Uani 1 d .
C6 C -0.0767(3) 0.3027(2) 0.0580(2) 0.0252(6) Uani 1 d .
H6A H -0.0562(3) 0.2550(2) 0.1016(2) 0.030 Uiso 1 calc R
C7 C 0.0254(3) 0.3053(3) -0.0100(2) 0.0314(7) Uani 1 d .
H7A H 0.1149(3) 0.2589(3) -0.0133(2) 0.038 Uiso 1 calc R
C8 C -0.0039(3) 0.3757(3) -0.0729(2) 0.0334(7) Uani 1 d .
H8A H 0.0656(3) 0.3779(3) -0.1194(2) 0.040 Uiso 1 calc R
C9 C -0.1346(3) 0.4434(3) -0.0684(2) 0.0326(7) Uani 1 d .
H9A H -0.1542(3) 0.4922(3) -0.1117(2) 0.039 Uiso 1 calc R
C10 C -0.2359(3) 0.4399(2) -0.0012(2) 0.0272(7) Uani 1 d .
H10A H -0.3252(3) 0.4862(2) 0.0015(2) 0.033 Uiso 1 calc R
C11 C -0.4226(3) 0.5330(2) 0.1728(2) 0.0222(6) Uani 1 d .
C12 C -0.3432(3) 0.6009(2) 0.1698(2) 0.0263(7) Uani 1 d .
H12A H -0.2499(3) 0.5627(2) 0.1590(2) 0.032 Uiso 1 calc R
C13 C -0.3973(3) 0.7225(2) 0.1824(2) 0.0308(7) Uani 1 d .
H13A H -0.3415(3) 0.7674(2) 0.1793(2) 0.037 Uiso 1 calc R
C14 C -0.5321(3) 0.7777(3) 0.1993(2) 0.0402(9) Uani 1 d .
H14A H -0.5701(3) 0.8610(3) 0.2090(2) 0.048 Uiso 1 calc R
C15 C -0.6128(3) 0.7130(3) 0.2022(2) 0.0464(10) Uani 1 d .
H15A H -0.7061(3) 0.7519(3) 0.2135(2) 0.056 Uiso 1 calc R
C16 C -0.5582(3) 0.5909(3) 0.1886(2) 0.0354(8) Uani 1 d .
H16A H -0.6144(3) 0.5469(3) 0.1902(2) 0.042 Uiso 1 calc R
C17 C -0.4631(3) 0.3287(2) 0.1300(2) 0.0230(6) Uani 1 d .
C18 C -0.4605(3) 0.3049(2) 0.0522(2) 0.0263(7) Uani 1 d .
H18A H -0.3892(3) 0.3092(2) 0.0075(2) 0.032 Uiso 1 calc R
C19 C -0.5620(3) 0.2747(2) 0.0396(2) 0.0349(8) Uani 1 d .
H19A H -0.5597(3) 0.2586(2) -0.0137(2) 0.042 Uiso 1 calc R
C20 C -0.6658(3) 0.2679(2) 0.1037(2) 0.0390(9) Uani 1 d .
H20A H -0.7357(3) 0.2488(2) 0.0943(2) 0.047 Uiso 1 calc R
C21 C -0.6690(3) 0.2884(2) 0.1815(2) 0.0356(8) Uani 1 d .
H21A H -0.7400(3) 0.2826(2) 0.2258(2) 0.043 Uiso 1 calc R
C22 C -0.5674(3) 0.3177(2) 0.1942(2) 0.0280(7) Uani 1 d .
H22A H -0.5687(3) 0.3306(2) 0.2478(2) 0.034 Uiso 1 calc R
C23 C -0.4267(3) 0.0714(2) 0.3211(2) 0.0218(6) Uani 1 d .
C24 C -0.4454(3) -0.0384(2) 0.3306(2) 0.0306(7) Uani 1 d .
H24A H -0.3830(3) -0.1043(2) 0.2967(2) 0.037 Uiso 1 calc R
C25 C -0.5531(3) -0.0515(3) 0.3883(2) 0.0375(8) Uani 1 d .
H25A H -0.5655(3) -0.1259(3) 0.3937(2) 0.045 Uiso 1 calc R
C26 C -0.6430(3) 0.0432(3) 0.4383(2) 0.0408(8) Uani 1 d .
H26A H -0.7178(3) 0.0342(3) 0.4779(2) 0.049 Uiso 1 calc R
C27 C -0.6249(3) 0.1516(3) 0.4312(2) 0.0394(8) Uani 1 d .
H27A H -0.6863(3) 0.2164(3) 0.4664(2) 0.047 Uiso 1 calc R
C28 C -0.5166(3) 0.1654(2) 0.3724(2) 0.0286(7) Uani 1 d .
H28A H -0.5044(3) 0.2399(2) 0.3675(2) 0.034 Uiso 1 calc R
C29 C -0.2863(3) 0.0494(2) 0.1480(2) 0.0200(6) Uani 1 d .
C30 C -0.3832(3) 0.0116(2) 0.1361(2) 0.0243(6) Uani 1 d .
H30A H -0.4524(3) 0.0044(2) 0.1811(2) 0.029 Uiso 1 calc R
C31 C -0.3799(3) -0.0157(2) 0.0589(2) 0.0310(7) Uani 1 d .
H31A H -0.4460(3) -0.0427(2) 0.0517(2) 0.037 Uiso 1 calc R
C32 C -0.2809(3) -0.0040(2) -0.0075(2) 0.0328(7) Uani 1 d .
H32A H -0.2789(3) -0.0227(2) -0.0602(2) 0.039 Uiso 1 calc R
C33 C -0.1852(3) 0.0351(2) 0.0033(2) 0.0313(7) Uani 1 d .
H33A H -0.1174(3) 0.0438(2) -0.0421(2) 0.038 Uiso 1 calc R
C34 C -0.1875(3) 0.0620(2) 0.0805(2) 0.0257(7) Uani 1 d .
H34A H -0.1213(3) 0.0891(2) 0.0873(2) 0.031 Uiso 1 calc R
C35 C -0.1522(3) -0.0474(2) 0.2675(2) 0.0230(6) Uani 1 d .
C36 C -0.0626(3) -0.1332(2) 0.2092(2) 0.0301(7) Uani 1 d .
H36A H -0.0636(3) -0.1239(2) 0.1545(2) 0.036 Uiso 1 calc R
C37 C 0.0286(3) -0.2328(3) 0.2310(2) 0.0414(9) Uani 1 d .
H37A H 0.0907(3) -0.2905(3) 0.1906(2) 0.050 Uiso 1 calc R
C38 C 0.0301(3) -0.2489(3) 0.3098(2) 0.0436(9) Uani 1 d .
H38A H 0.0925(3) -0.3176(3) 0.3239(2) 0.052 Uiso 1 calc R
C39 C -0.0594(3) -0.1652(3) 0.3684(2) 0.0405(8) Uani 1 d .
H39A H -0.0596(3) -0.1765(3) 0.4232(2) 0.049 Uiso 1 calc R
C40 C -0.1493(3) -0.0642(3) 0.3473(2) 0.0335(8) Uani 1 d .
H40A H -0.2096(3) -0.0059(3) 0.3878(2) 0.040 Uiso 1 calc R
C41 C 0.2371(11) 0.5081(9) 0.4284(7) 0.095(4) Uani 0.50 d P
H41A H 0.2657(29) 0.4760(56) 0.3731(14) 0.143 Uiso 0.50 calc PR
H41B H 0.2987(17) 0.4595(51) 0.4577(24) 0.143 Uiso 0.50 calc PR
H41C H 0.2366(18) 0.5896(12) 0.4273(38) 0.143 Uiso 0.50 calc PR
C42 C 0.1239(5) 0.5073(5) 0.4628(4) 0.101(2) Uani 1 d D
C43 C 0.0782(7) 0.4391(5) 0.4263(4) 0.115(2) Uani 1 d D
H43A H 0.1298(7) 0.3987(5) 0.3758(4) 0.138 Uiso 1 calc R
C44 C -0.0448(8) 0.4316(5) 0.4654(4) 0.100(2) Uani 1 d D
H44A H -0.0762(8) 0.3825(5) 0.4421(4) 0.120 Uiso 1 calc R

loop_
_atom_type_symbol
_atom_type_description
_atom_type_scat_dispersion_real
_atom_type_scat_dispersion_imag
_atom_type_scat_source
C C 0.0033 0.0016 'International Tables Vol C Tables 4.2.6.8 and 6.1.1.4'
H H 0.0000 0.0000 'International Tables Vol C Tables 4.2.6.8 and 6.1.1.4'
B B 0.0013 0.0007 'International Tables Vol C Tables 4.2.6.8 and 6.1.1.4'
N N 0.0061 0.0033 'International Tables Vol C Tables 4.2.6.8 and 6.1.1.4'
P P 0.1023 0.0942 'International Tables Vol C Tables 4.2.6.8 and 6.1.1.4'
Cl Cl 0.1484 0.1585 'International Tables Vol C Tables 4.2.6.8 and 6.1.1.4'
Pt Pt -1.7033 8.3905 'International Tables Vol C Tables 4.2.6.8 and 6.1.1.4'

loop_
_geom_angle_atom_site_label_1
_geom_angle_atom_site_label_2
_geom_angle_atom_site_label_3
_geom_angle
_geom_angle_site_symmetry_1
_geom_angle_site_symmetry_3
B2 Pt1 B1 75.15(13) . .
B2 Pt1 P2 92.23(9) . .
B1 Pt1 P2 167.31(9) . .
B2 Pt1 P1 167.63(9) . .
B1 Pt1 P1 92.48(9) . .
P2 Pt1 P1 100.13(3) . .
N1 B1 Cl1 114.3(2) . .
N1 B1 Pt1 128.7(3) . .
Cl1 B1 Pt1 117.0(2) . .
N2 B2 Cl2 114.8(3) . .
N2 B2 Pt1 127.6(3) . .
Cl2 B2 Pt1 117.5(2) . .
B1 N1 C2 119.6(3) . .
B1 N1 C1 127.8(3) . .
C2 N1 C1 112.4(3) . .
B2 N2 C4 128.0(3) . .
B2 N2 C3 119.8(3) . .
C4 N2 C3 112.1(3) . .
C5 P1 C17 107.31(13) . .
C5 P1 C11 99.32(12) . .
C17 P1 C11 101.27(12) . .
C5 P1 Pt1 112.34(9) . .
C17 P1 Pt1 117.51(9) . .
C11 P1 Pt1 117.00(9) . .
C23 P2 C29 106.03(13) . .
C23 P2 C35 98.92(12) . .
C29 P2 C35 101.72(12) . .
C23 P2 Pt1 114.20(9) . .
C29 P2 Pt1 116.61(9) . .
C35 P2 Pt1 117.12(9) . .
C6 C5 C10 118.5(3) . .
C6 C5 P1 119.5(2) . .
C10 C5 P1 121.8(2) . .
C7 C6 C5 120.9(3) . .
C8 C7 C6 119.6(3) . .
C7 C8 C9 120.3(3) . .
C10 C9 C8 120.0(3) . .
C9 C10 C5 120.6(3) . .
C16 C11 C12 118.1(3) . .
C16 C11 P1 124.8(2) . .
C12 C11 P1 117.1(2) . .
C13 C12 C11 121.5(3) . .
C14 C13 C12 119.4(3) . .
C13 C14 C15 120.4(3) . .
C14 C15 C16 120.2(3) . .
C11 C16 C15 120.4(3) . .
C18 C17 C22 118.1(3) . .
C18 C17 P1 125.5(2) . .
C22 C17 P1 116.4(2) . .
C19 C18 C17 120.1(3) . .
C20 C19 C18 120.6(3) . .
C19 C20 C21 120.4(3) . .
C20 C21 C22 119.1(3) . .
C21 C22 C17 121.6(3) . .
C28 C23 C24 118.8(3) . .
C28 C23 P2 120.2(2) . .
C24 C23 P2 120.9(2) . .
C25 C24 C23 120.7(3) . .
C24 C25 C26 120.0(3) . .
C25 C26 C27 120.3(3) . .
C26 C27 C28 119.9(3) . .
C23 C28 C27 120.3(3) . .
C30 C29 C34 118.4(3) . .
C30 C29 P2 124.7(2) . .
C34 C29 P2 116.9(2) . .
C29 C30 C31 120.7(3) . .
C32 C31 C30 120.4(3) . .
C33 C32 C31 119.6(3) . .
C32 C33 C34 120.3(3) . .
C33 C34 C29 120.6(3) . .
C36 C35 C40 118.7(3) . .
C36 C35 P2 124.3(2) . .
C40 C35 P2 117.0(2) . .
C35 C36 C37 119.9(3) . .
C38 C37 C36 121.0(3) . .
C37 C38 C39 119.7(3) . .
C38 C39 C40 119.9(3) . .
C39 C40 C35 120.8(3) . .
C41 C42 C44 123.6(9) . 2_566
C41 C42 C43 116.6(9) . .
C44 C42 C43 119.8(5) 2_566 .
C42 C43 C44 117.8(6) . .
C42 C44 C43 122.4(5) 2_566 .

loop_
_geom_bond_atom_site_label_1
_geom_bond_atom_site_label_2
_geom_bond_distance
_geom_bond_site_symmetry_2
Pt1 B2 2.076(4) .
Pt1 B1 2.084(3) .
Pt1 P2 2.3382(7) .
Pt1 P1 2.3445(8) .
B1 N1 1.378(4) .
B1 Cl1 1.861(4) .
B2 N2 1.379(5) .
B2 Cl2 1.854(4) .
N1 C2 1.472(4) .
N1 C1 1.476(4) .
N2 C4 1.472(4) .
N2 C3 1.486(5) .
P1 C5 1.826(3) .
P1 C17 1.833(3) .
P1 C11 1.844(3) .
P2 C23 1.831(3) .
P2 C29 1.840(3) .
P2 C35 1.848(3) .
C5 C6 1.392(4) .
C5 C10 1.399(4) .
C6 C7 1.389(4) .
C7 C8 1.379(4) .
C8 C9 1.388(4) .
C9 C10 1.379(4) .
C11 C16 1.384(4) .
C11 C12 1.396(4) .
C12 C13 1.383(4) .
C13 C14 1.371(4) .
C14 C15 1.377(4) .
C15 C16 1.391(4) .
C17 C18 1.392(4) .
C17 C22 1.395(4) .
C18 C19 1.388(4) .
C19 C20 1.376(5) .
C20 C21 1.376(5) .
C21 C22 1.385(4) .
C23 C28 1.382(4) .
C23 C24 1.404(4) .
C24 C25 1.374(4) .
C25 C26 1.377(4) .
C26 C27 1.384(4) .
C27 C28 1.390(4) .
C29 C30 1.388(4) .
C29 C34 1.398(4) .
C30 C31 1.389(4) .
C31 C32 1.384(4) .
C32 C33 1.378(4) .
C33 C34 1.390(4) .
C35 C36 1.388(4) .
C35 C40 1.393(4) .
C36 C37 1.392(4) .
C37 C38 1.372(4) .
C38 C39 1.377(4) .
C39 C40 1.389(4) .
C41 C42 1.238(10) .
C42 C44 1.3797(10) 2_566
C42 C43 1.3797(10) .
C43 C44 1.3798(10) .
C44 C42 1.3798(10) 2_566
